data_4335178
loop_
_publ_author_name
'Ra\'ul Huerta-Lavorie'
'Diego Solis-Ibarra'
'Dana Victoria B\'aez-Rodr\'iguez'
'Marisol Reyes-Lezama'
'M. de las Nieves Zavala-Segovia'
'Vojtech Jancik'

_publ_section_title
;
 Heterometallic Alumo- and Gallodisilicates with M(O-Si-O)2M' and
 [M(O-Si-O)2]2M' Cores (M = Al, Ga; M' = Ti, Zr, Hf)
;
_journal_name_full 'Inorganic Chemistry'
_journal_page_first 6934
_journal_page_last 6943
_journal_paper_doi 10.1021/ic400156n
_journal_volume 52
_journal_year 2013
_chemical_formula_moiety 'C90 H154 Ga2 N4 O16 Si4 Zr, 1.12(C7 H8), 0.38(C6 H14)'
_chemical_formula_sum 'C99.38 H172.75 Ga2 N4 O16 Si4 Zr'
_chemical_formula_weight 2022.68
_chemical_name_systematic
;
 ?
;
_space_group_IT_number 14
_symmetry_cell_setting monoclinic
_symmetry_space_group_name_Hall '-P 2ybc'
_symmetry_space_group_name_H-M 'P 1 21/c 1'
_atom_sites_solution_hydrogens geom
_atom_sites_solution_primary direct
_atom_sites_solution_secondary difmap
_audit_creation_method SHELXL-97
_cell_angle_alpha 90.00
_cell_angle_beta 101.304(1)
_cell_angle_gamma 90.00
_cell_formula_units_Z 4
_cell_length_a 13.7916(3)
_cell_length_b 33.8092(8)
_cell_length_c 24.2899(6)
_cell_measurement_reflns_used 9506
_cell_measurement_temperature 100(2)
_cell_measurement_theta_max 25.02
_cell_measurement_theta_min 2.23
_cell_volume 11106.3(5)
_computing_cell_refinement 'Bruker SAINT'
_computing_data_collection 'Bruker APEX2'
_computing_data_reduction 'Bruker SAINT'
_computing_molecular_graphics 'Bruker SHELXTL'
_computing_publication_material 'Bruker SHELXTL'
_computing_structure_refinement 'SHELXL-97 (Sheldrick, 1997)'
_computing_structure_solution 'SHELXS-97 (Sheldrick, 1990)'
_diffrn_ambient_temperature 100(2)
_diffrn_detector_area_resol_mean 8.333
_diffrn_measured_fraction_theta_full 0.999
_diffrn_measured_fraction_theta_max 0.999
_diffrn_measurement_device_type 'Bruker APEX-II CCD'
_diffrn_measurement_method '\w scans'
_diffrn_radiation_monochromator graphite
_diffrn_radiation_source 'fine-focus sealed tube'
_diffrn_radiation_type MoK\a
_diffrn_radiation_wavelength 0.71073
_diffrn_reflns_av_R_equivalents 0.0309
_diffrn_reflns_av_sigmaI/netI 0.0177
_diffrn_reflns_limit_h_max 16
_diffrn_reflns_limit_h_min -16
_diffrn_reflns_limit_k_max 40
_diffrn_reflns_limit_k_min -40
_diffrn_reflns_limit_l_max 28
_diffrn_reflns_limit_l_min -28
_diffrn_reflns_number 136469
_diffrn_reflns_theta_full 25.05
_diffrn_reflns_theta_max 25.05
_diffrn_reflns_theta_min 1.51
_diffrn_standards_number 0
_exptl_absorpt_coefficient_mu 0.676
_exptl_absorpt_correction_T_max 0.880
_exptl_absorpt_correction_T_min 0.799
_exptl_absorpt_correction_type multi-scan
_exptl_absorpt_process_details 'Sadabs 2008/2, Sheldrick'
_exptl_crystal_colour colourless
_exptl_crystal_density_diffrn 1.210
_exptl_crystal_description Prism
_exptl_crystal_F_000 4332
_exptl_crystal_size_max 0.328
_exptl_crystal_size_mid 0.275
_exptl_crystal_size_min 0.186
_refine_diff_density_max 1.733
_refine_diff_density_min -0.988
_refine_diff_density_rms 0.058
_refine_ls_extinction_method none
_refine_ls_goodness_of_fit_ref 1.096
_refine_ls_hydrogen_treatment constr
_refine_ls_matrix_type full
_refine_ls_number_parameters 1452
_refine_ls_number_reflns 19662
_refine_ls_number_restraints 1299
_refine_ls_restrained_S_all 1.091
_refine_ls_R_factor_all 0.0391
_refine_ls_R_factor_gt 0.0346
_refine_ls_shift/su_max 0.002
_refine_ls_shift/su_mean 0.000
_refine_ls_structure_factor_coef Fsqd
_refine_ls_weighting_details 'calc w=1/[\s^2^(Fo^2^)+(0.0296P)^2^+17.8029P] where P=(Fo^2^+2Fc^2^)/3'
_refine_ls_weighting_scheme calc
_refine_ls_wR_factor_gt 0.0853
_refine_ls_wR_factor_ref 0.0875
_reflns_number_gt 17812
_reflns_number_total 19662
_reflns_threshold_expression >2sigma(I)
_cod_data_source_file ic400156n_si_002_09.cif
_cod_data_source_block Compound9
_cod_database_code 4335178

loop_
_symmetry_equiv_pos_as_xyz
'x, y, z'
'-x, y+1/2, -z+1/2'
'-x, -y, -z'
'x, -y-1/2, z-1/2'

loop_
_atom_site_label
_atom_site_type_symbol
_atom_site_fract_x
_atom_site_fract_y
_atom_site_fract_z
_atom_site_U_iso_or_equiv
_atom_site_adp_type
_atom_site_occupancy
_atom_site_symmetry_multiplicity
_atom_site_calc_flag
_atom_site_refinement_flags
_atom_site_disorder_assembly
_atom_site_disorder_group
Zr1 Zr 0.269824(15) 0.623545(6) 0.199767(9) 0.01176(5) Uani 1 1 d . . .
Ga1 Ga 0.363450(18) 0.490122(7) 0.236987(10) 0.01315(6) Uani 1 1 d . . .
Ga2 Ga 0.087389(19) 0.731583(7) 0.112347(11) 0.01667(6) Uani 1 1 d . . .
Si1 Si 0.32820(4) 0.543742(18) 0.12090(2) 0.01241(12) Uani 1 1 d D . .
Si2 Si 0.39886(5) 0.569785(18) 0.31574(3) 0.01477(13) Uani 1 1 d . . .
Si4 Si 0.32414(5) 0.721822(18) 0.17024(3) 0.01533(13) Uani 1 1 d . . .
O1 O 0.36201(12) 0.51197(5) 0.16943(7) 0.0180(3) Uani 1 1 d . . .
O2 O 0.28725(12) 0.58432(5) 0.14430(6) 0.0163(3) Uani 1 1 d . . .
O3 O 0.23772(11) 0.52703(5) 0.07315(6) 0.0157(3) Uani 1 1 d . . .
O4 O 0.42417(11) 0.55386(5) 0.09375(7) 0.0167(3) Uani 1 1 d D . .
O5 O 0.38230(12) 0.52566(5) 0.29240(7) 0.0180(3) Uani 1 1 d . . .
O6 O 0.33846(12) 0.60172(5) 0.27103(6) 0.0176(3) Uani 1 1 d . . .
O7 O 0.35771(13) 0.57072(5) 0.37408(7) 0.0205(4) Uani 1 1 d . . .
O8 O 0.51536(12) 0.58162(5) 0.33275(7) 0.0201(4) Uani 1 1 d . . .
O9 O 0.02700(12) 0.69591(5) 0.14954(7) 0.0217(4) Uani 1 1 d . A .
O10 O 0.12895(11) 0.63250(5) 0.19449(7) 0.0181(3) Uani 1 1 d . A .
O11 O 0.00520(13) 0.67039(5) 0.24789(7) 0.0221(4) Uani 1 1 d . A .
O13 O 0.21868(12) 0.73380(5) 0.13426(7) 0.0215(4) Uani 1 1 d . . .
O14 O 0.32575(12) 0.67482(5) 0.18595(7) 0.0171(3) Uani 1 1 d . . .
O15 O 0.35580(12) 0.74874(5) 0.22619(7) 0.0203(4) Uani 1 1 d . . .
O16 O 0.40717(12) 0.73188(5) 0.13260(7) 0.0212(4) Uani 1 1 d . . .
N1 N 0.46131(14) 0.44749(6) 0.24689(8) 0.0159(4) Uani 1 1 d . . .
N2 N 0.24940(14) 0.45814(6) 0.24311(8) 0.0173(4) Uani 1 1 d . . .
N3 N 0.05548(15) 0.72565(6) 0.03115(8) 0.0193(4) Uani 1 1 d . . .
N4 N 0.02060(15) 0.78199(6) 0.11800(9) 0.0215(4) Uani 1 1 d . . .
C1 C 0.5047(2) 0.37733(7) 0.23609(11) 0.0258(6) Uani 1 1 d . . .
H1A H 0.5675 0.3849 0.2603 0.039 Uiso 1 1 calc R . .
H1B H 0.5155 0.3722 0.1980 0.039 Uiso 1 1 calc R . .
H1C H 0.4793 0.3534 0.2510 0.039 Uiso 1 1 calc R . .
C2 C 0.43073(18) 0.41049(7) 0.23447(10) 0.0198(5) Uani 1 1 d . . .
C3 C 0.33112(19) 0.39913(7) 0.22092(10) 0.0228(5) Uani 1 1 d . . .
H3A H 0.3188 0.3739 0.2039 0.027 Uiso 1 1 calc R . .
C4 C 0.24796(19) 0.41977(7) 0.22901(10) 0.0211(5) Uani 1 1 d . . .
C5 C 0.1525(2) 0.39681(8) 0.22293(12) 0.0288(6) Uani 1 1 d . . .
H5A H 0.1215 0.4023 0.2551 0.043 Uiso 1 1 calc R . .
H5B H 0.1664 0.3685 0.2214 0.043 Uiso 1 1 calc R . .
H5C H 0.1077 0.4048 0.1883 0.043 Uiso 1 1 calc R . .
C6 C 0.56635(17) 0.45531(7) 0.26325(10) 0.0174(5) Uani 1 1 d . . .
C7 C 0.60720(18) 0.46243(7) 0.32014(10) 0.0207(5) Uani 1 1 d . . .
C8 C 0.70846(19) 0.46983(8) 0.33486(11) 0.0267(6) Uani 1 1 d . . .
H8A H 0.7373 0.4749 0.3730 0.032 Uiso 1 1 calc R . .
C9 C 0.7678(2) 0.46996(8) 0.29514(12) 0.0288(6) Uani 1 1 d . . .
H9A H 0.8368 0.4747 0.3061 0.035 Uiso 1 1 calc R . .
C10 C 0.72629(19) 0.46320(8) 0.23949(11) 0.0248(6) Uani 1 1 d . . .
H10A H 0.7674 0.4636 0.2124 0.030 Uiso 1 1 calc R . .
C11 C 0.62561(18) 0.45576(7) 0.22209(10) 0.0195(5) Uani 1 1 d . . .
C12 C 0.58528(18) 0.44948(7) 0.15986(10) 0.0217(5) Uani 1 1 d . . .
H12A H 0.5143 0.4415 0.1549 0.026 Uiso 1 1 calc R . .
C13 C 0.6414(2) 0.41684(8) 0.13510(12) 0.0306(6) Uani 1 1 d . . .
H13A H 0.6440 0.3930 0.1582 0.046 Uiso 1 1 calc R . .
H13B H 0.7087 0.4258 0.1346 0.046 Uiso 1 1 calc R . .
H13C H 0.6071 0.4109 0.0967 0.046 Uiso 1 1 calc R . .
C14 C 0.5908(2) 0.48829(8) 0.12833(11) 0.0268(6) Uani 1 1 d . . .
H14A H 0.5548 0.5089 0.1444 0.040 Uiso 1 1 calc R . .
H14B H 0.5610 0.4847 0.0886 0.040 Uiso 1 1 calc R . .
H14C H 0.6601 0.4962 0.1318 0.040 Uiso 1 1 calc R . .
C15 C 0.54433(19) 0.46071(7) 0.36505(10) 0.0224(5) Uani 1 1 d . . .
H15A H 0.4775 0.4714 0.3483 0.027 Uiso 1 1 calc R . .
C16 C 0.5863(2) 0.48567(8) 0.41677(11) 0.0298(6) Uani 1 1 d . . .
H16A H 0.5988 0.5126 0.4050 0.045 Uiso 1 1 calc R . .
H16B H 0.6483 0.4739 0.4366 0.045 Uiso 1 1 calc R . .
H16C H 0.5386 0.4865 0.4418 0.045 Uiso 1 1 calc R . .
C17 C 0.5309(2) 0.41775(8) 0.38214(11) 0.0301(6) Uani 1 1 d . . .
H17A H 0.5004 0.4024 0.3490 0.045 Uiso 1 1 calc R . .
H17B H 0.4883 0.4170 0.4100 0.045 Uiso 1 1 calc R . .
H17C H 0.5955 0.4063 0.3984 0.045 Uiso 1 1 calc R . .
C18 C 0.17062(18) 0.47366(7) 0.26872(10) 0.0191(5) Uani 1 1 d . . .
C19 C 0.08397(18) 0.48931(7) 0.23561(10) 0.0206(5) Uani 1 1 d . . .
C20 C 0.01224(19) 0.50453(8) 0.26291(11) 0.0262(6) Uani 1 1 d . . .
H20A H -0.0466 0.5155 0.2413 0.031 Uiso 1 1 calc R . .
C21 C 0.0249(2) 0.50407(8) 0.32084(12) 0.0298(6) Uani 1 1 d . . .
H21A H -0.0244 0.5151 0.3387 0.036 Uiso 1 1 calc R . .
C22 C 0.1089(2) 0.48767(8) 0.35250(11) 0.0280(6) Uani 1 1 d . . .
H22A H 0.1163 0.4870 0.3922 0.034 Uiso 1 1 calc R . .
C23 C 0.18358(19) 0.47194(7) 0.32762(11) 0.0232(5) Uani 1 1 d . . .
C24 C 0.2717(2) 0.45168(8) 0.36436(11) 0.0256(6) Uani 1 1 d . . .
H24A H 0.3249 0.4491 0.3419 0.031 Uiso 1 1 calc R . .
C25 C 0.3138(2) 0.47536(9) 0.41732(11) 0.0310(6) Uani 1 1 d . . .
H25A H 0.3324 0.5019 0.4067 0.046 Uiso 1 1 calc R . .
H25B H 0.3722 0.4618 0.4384 0.046 Uiso 1 1 calc R . .
H25C H 0.2637 0.4776 0.4407 0.046 Uiso 1 1 calc R . .
C26 C 0.2433(3) 0.40982(9) 0.38009(14) 0.0411(7) Uani 1 1 d . . .
H26A H 0.2193 0.3946 0.3458 0.062 Uiso 1 1 calc R . .
H26B H 0.1912 0.4115 0.4022 0.062 Uiso 1 1 calc R . .
H26C H 0.3015 0.3967 0.4023 0.062 Uiso 1 1 calc R . .
C27 C 0.06583(18) 0.49061(7) 0.17179(10) 0.0206(5) Uani 1 1 d . . .
H27A H 0.1213 0.4764 0.1592 0.025 Uiso 1 1 calc R . .
C28 C 0.0646(2) 0.53337(8) 0.15119(12) 0.0290(6) Uani 1 1 d . . .
H28A H 0.1267 0.5464 0.1683 0.043 Uiso 1 1 calc R . .
H28B H 0.0090 0.5475 0.1618 0.043 Uiso 1 1 calc R . .
H28C H 0.0574 0.5336 0.1102 0.043 Uiso 1 1 calc R . .
C29 C -0.0316(2) 0.46994(9) 0.14559(11) 0.0294(6) Uani 1 1 d . . .
H29A H -0.0321 0.4432 0.1609 0.044 Uiso 1 1 calc R . .
H29B H -0.0375 0.4685 0.1048 0.044 Uiso 1 1 calc R . .
H29C H -0.0874 0.4850 0.1544 0.044 Uiso 1 1 calc R . .
C30 C 0.3830(2) 0.59559(8) 0.42298(10) 0.0243(6) Uani 1 1 d . . .
C31 C 0.3896(2) 0.63860(8) 0.40609(11) 0.0288(6) Uani 1 1 d . . .
H31A H 0.3261 0.6470 0.3836 0.043 Uiso 1 1 calc R . .
H31B H 0.4414 0.6415 0.3839 0.043 Uiso 1 1 calc R . .
H31C H 0.4058 0.6551 0.4399 0.043 Uiso 1 1 calc R . .
C32 C 0.4808(2) 0.58149(9) 0.45838(11) 0.0322(6) Uani 1 1 d . . .
H32A H 0.5328 0.5832 0.4362 0.048 Uiso 1 1 calc R . .
H32B H 0.4740 0.5540 0.4699 0.048 Uiso 1 1 calc R . .
H32C H 0.4983 0.5983 0.4918 0.048 Uiso 1 1 calc R . .
C33 C 0.2996(2) 0.58984(9) 0.45525(11) 0.0330(6) Uani 1 1 d . . .
H33A H 0.2366 0.5976 0.4315 0.049 Uiso 1 1 calc R . .
H33B H 0.3122 0.6063 0.4891 0.049 Uiso 1 1 calc R . .
H33C H 0.2966 0.5620 0.4659 0.049 Uiso 1 1 calc R . .
C34 C 0.58985(18) 0.59179(7) 0.30091(11) 0.0221(5) Uani 1 1 d . . .
C35 C 0.6888(2) 0.58537(9) 0.34041(12) 0.0322(6) Uani 1 1 d . . .
H35A H 0.6958 0.5574 0.3510 0.048 Uiso 1 1 calc R . .
H35B H 0.6918 0.6016 0.3742 0.048 Uiso 1 1 calc R . .
H35C H 0.7425 0.5930 0.3215 0.048 Uiso 1 1 calc R . .
C36 C 0.5775(2) 0.63502(8) 0.28390(12) 0.0301(6) Uani 1 1 d . . .
H36A H 0.5124 0.6389 0.2598 0.045 Uiso 1 1 calc R . .
H36B H 0.6292 0.6425 0.2634 0.045 Uiso 1 1 calc R . .
H36C H 0.5829 0.6515 0.3176 0.045 Uiso 1 1 calc R . .
C37 C 0.5818(2) 0.56504(8) 0.24986(11) 0.0295(6) Uani 1 1 d . . .
H37A H 0.5898 0.5374 0.2621 0.044 Uiso 1 1 calc R . .
H37B H 0.6335 0.5720 0.2291 0.044 Uiso 1 1 calc R . .
H37C H 0.5167 0.5685 0.2255 0.044 Uiso 1 1 calc R . .
C38 C 0.23318(17) 0.49376(7) 0.03542(10) 0.0179(5) Uani 1 1 d . . .
C39 C 0.12388(18) 0.48445(8) 0.01759(11) 0.0238(5) Uani 1 1 d . . .
H39A H 0.0882 0.5084 0.0026 0.036 Uiso 1 1 calc R . .
H39B H 0.0982 0.4750 0.0501 0.036 Uiso 1 1 calc R . .
H39C H 0.1147 0.4639 -0.0115 0.036 Uiso 1 1 calc R . .
C40 C 0.2746(2) 0.50619(8) -0.01548(11) 0.0293(6) Uani 1 1 d . . .
H40A H 0.2391 0.5296 -0.0326 0.044 Uiso 1 1 calc R . .
H40B H 0.2662 0.4846 -0.0429 0.044 Uiso 1 1 calc R . .
H40C H 0.3450 0.5124 -0.0038 0.044 Uiso 1 1 calc R . .
C41 C 0.2896(2) 0.45831(8) 0.06414(12) 0.0285(6) Uani 1 1 d . . .
H41A H 0.3599 0.4649 0.0750 0.043 Uiso 1 1 calc R . .
H41B H 0.2814 0.4358 0.0382 0.043 Uiso 1 1 calc R . .
H41C H 0.2637 0.4514 0.0977 0.043 Uiso 1 1 calc R . .
C42 C 0.45227(17) 0.58832(7) 0.06560(10) 0.0175(5) Uani 1 1 d D . .
C43 C 0.50462(19) 0.61716(8) 0.10958(11) 0.0269(6) Uani 1 1 d D . .
H43A H 0.4570 0.6281 0.1306 0.040 Uiso 1 1 calc R . .
H43B H 0.5335 0.6387 0.0911 0.040 Uiso 1 1 calc R . .
H43C H 0.5572 0.6033 0.1354 0.040 Uiso 1 1 calc R . .
C44 C 0.52414(19) 0.57327(8) 0.02995(11) 0.0241(5) Uani 1 1 d D . .
H44A H 0.4906 0.5539 0.0027 0.036 Uiso 1 1 calc R . .
H44B H 0.5809 0.5607 0.0543 0.036 Uiso 1 1 calc R . .
H44C H 0.5471 0.5955 0.0100 0.036 Uiso 1 1 calc R . .
C45 C 0.36358(19) 0.60807(8) 0.02860(11) 0.0242(5) Uani 1 1 d D . .
H45A H 0.3169 0.6167 0.0518 0.036 Uiso 1 1 calc R . .
H45B H 0.3309 0.5892 0.0004 0.036 Uiso 1 1 calc R . .
H45C H 0.3859 0.6310 0.0098 0.036 Uiso 1 1 calc R . .
C46 C -0.0591(2) 0.73521(8) -0.05945(12) 0.0321(6) Uani 1 1 d . . .
H46A H -0.0026 0.7365 -0.0783 0.048 Uiso 1 1 calc R . .
H46B H -0.1088 0.7548 -0.0760 0.048 Uiso 1 1 calc R . .
H46C H -0.0882 0.7087 -0.0640 0.048 Uiso 1 1 calc R . .
C47 C -0.02480(19) 0.74395(7) 0.00236(11) 0.0249(6) Uani 1 1 d . . .
C48 C -0.0775(2) 0.77274(8) 0.02507(12) 0.0294(6) Uani 1 1 d . . .
H48A H -0.1406 0.7792 0.0033 0.035 Uiso 1 1 calc R . .
C49 C -0.05026(19) 0.79346(8) 0.07545(12) 0.0262(6) Uani 1 1 d . . .
C50 C -0.1029(2) 0.83247(8) 0.07857(13) 0.0355(7) Uani 1 1 d . . .
H50A H -0.0981 0.8400 0.1180 0.053 Uiso 1 1 calc R . .
H50B H -0.1727 0.8297 0.0606 0.053 Uiso 1 1 calc R . .
H50C H -0.0720 0.8529 0.0592 0.053 Uiso 1 1 calc R . .
C51 C 0.05035(19) 0.80919(7) 0.16469(11) 0.0239(5) Uani 1 1 d . . .
C52 C 0.11902(19) 0.83890(7) 0.15977(12) 0.0266(6) Uani 1 1 d . . .
C53 C 0.1460(2) 0.86514(8) 0.20494(13) 0.0343(7) Uani 1 1 d . . .
H53A H 0.1927 0.8855 0.2028 0.041 Uiso 1 1 calc R . .
C54 C 0.1060(2) 0.86192(9) 0.25223(13) 0.0352(7) Uani 1 1 d . . .
H54A H 0.1248 0.8800 0.2823 0.042 Uiso 1 1 calc R . .
C55 C 0.0384(2) 0.83239(8) 0.25624(12) 0.0321(6) Uani 1 1 d . . .
H55A H 0.0115 0.8304 0.2893 0.039 Uiso 1 1 calc R . .
C56 C 0.00857(19) 0.80532(8) 0.21258(12) 0.0262(6) Uani 1 1 d . . .
C57 C -0.0655(2) 0.77281(8) 0.21852(13) 0.0326(6) Uani 1 1 d . . .
H57A H -0.0425 0.7480 0.2025 0.039 Uiso 1 1 calc R . .
C58 C -0.1697(2) 0.78166(10) 0.18567(15) 0.0462(8) Uani 1 1 d . . .
H58A H -0.1691 0.7823 0.1454 0.069 Uiso 1 1 calc R . .
H58B H -0.1916 0.8074 0.1973 0.069 Uiso 1 1 calc R . .
H58C H -0.2152 0.7610 0.1932 0.069 Uiso 1 1 calc R . .
C59 C -0.0719(3) 0.76420(10) 0.27897(14) 0.0456(8) Uani 1 1 d . . .
H59A H -0.0052 0.7605 0.3013 0.068 Uiso 1 1 calc R . .
H59B H -0.1107 0.7401 0.2805 0.068 Uiso 1 1 calc R . .
H59C H -0.1040 0.7864 0.2942 0.068 Uiso 1 1 calc R . .
C60 C 0.1653(2) 0.84399(8) 0.10847(12) 0.0314(6) Uani 1 1 d . . .
H60A H 0.1357 0.8238 0.0800 0.038 Uiso 1 1 calc R . .
C61 C 0.2767(2) 0.83675(9) 0.12345(14) 0.0386(7) Uani 1 1 d . . .
H61A H 0.2893 0.8099 0.1385 0.058 Uiso 1 1 calc R . .
H61B H 0.3071 0.8560 0.1518 0.058 Uiso 1 1 calc R . .
H61C H 0.3051 0.8397 0.0897 0.058 Uiso 1 1 calc R . .
C62 C 0.1440(3) 0.88502(9) 0.08200(14) 0.0436(8) Uani 1 1 d . . .
H62A H 0.0727 0.8902 0.0754 0.065 Uiso 1 1 calc R . .
H62B H 0.1667 0.8860 0.0463 0.065 Uiso 1 1 calc R . .
H62C H 0.1789 0.9051 0.1075 0.065 Uiso 1 1 calc R . .
C63 C 0.11557(18) 0.70403(7) -0.00141(10) 0.0204(5) Uani 1 1 d . . .
C64 C 0.09107(19) 0.66510(7) -0.01852(10) 0.0218(5) Uani 1 1 d . . .
C65 C 0.1441(2) 0.64699(8) -0.05514(11) 0.0286(6) Uani 1 1 d . . .
H65A H 0.1281 0.6207 -0.0673 0.034 Uiso 1 1 calc R . .
C66 C 0.2188(2) 0.66658(8) -0.07388(12) 0.0328(6) Uani 1 1 d . . .
H66A H 0.2528 0.6541 -0.0996 0.039 Uiso 1 1 calc R . .
C67 C 0.2442(2) 0.70437(9) -0.05507(11) 0.0307(6) Uani 1 1 d . . .
H67A H 0.2972 0.7174 -0.0674 0.037 Uiso 1 1 calc R . .
C68 C 0.19479(19) 0.72397(8) -0.01865(10) 0.0238(5) Uani 1 1 d . . .
C69 C 0.2241(2) 0.76580(8) 0.00073(11) 0.0281(6) Uani 1 1 d . . .
H69A H 0.2106 0.7690 0.0395 0.034 Uiso 1 1 calc R . .
C70 C 0.1626(3) 0.79669(9) -0.03688(13) 0.0419(8) Uani 1 1 d . . .
H70A H 0.0934 0.7949 -0.0328 0.063 Uiso 1 1 calc R . .
H70B H 0.1669 0.7918 -0.0761 0.063 Uiso 1 1 calc R . .
H70C H 0.1880 0.8232 -0.0258 0.063 Uiso 1 1 calc R . .
C71 C 0.3341(2) 0.77361(10) 0.00356(13) 0.0398(7) Uani 1 1 d . . .
H71A H 0.3730 0.7523 0.0245 0.060 Uiso 1 1 calc R . .
H71B H 0.3524 0.7989 0.0225 0.060 Uiso 1 1 calc R . .
H71C H 0.3475 0.7747 -0.0346 0.060 Uiso 1 1 calc R . .
C72 C 0.01038(19) 0.64192(7) 0.00132(11) 0.0227(5) Uani 1 1 d . . .
H72A H -0.0273 0.6606 0.0212 0.027 Uiso 1 1 calc R . .
C73 C 0.0562(2) 0.61020(8) 0.04321(11) 0.0285(6) Uani 1 1 d . . .
H73A H 0.1016 0.6226 0.0745 0.043 Uiso 1 1 calc R . .
H73B H 0.0925 0.5912 0.0245 0.043 Uiso 1 1 calc R . .
H73C H 0.0037 0.5964 0.0575 0.043 Uiso 1 1 calc R . .
C74 C -0.0628(2) 0.62306(9) -0.04741(12) 0.0346(7) Uani 1 1 d . . .
H74A H -0.0887 0.6434 -0.0751 0.052 Uiso 1 1 calc R . .
H74B H -0.1176 0.6111 -0.0330 0.052 Uiso 1 1 calc R . .
H74C H -0.0289 0.6027 -0.0652 0.052 Uiso 1 1 calc R . .
Si3 Si 0.02529(5) 0.656928(19) 0.18637(3) 0.01624(13) Uani 1 1 d D . .
O12A O -0.0593(3) 0.62583(13) 0.1566(3) 0.0205(7) Uani 0.871(8) 1 d PDU A 2
C75A C -0.1651(2) 0.62929(12) 0.13875(17) 0.0264(8) Uani 0.871(8) 1 d PDU A 2
C76A C -0.2041(3) 0.58720(11) 0.1389(2) 0.0444(12) Uani 0.871(8) 1 d PDU A 2
H76A H -0.1732 0.5707 0.1139 0.067 Uiso 0.871(8) 1 calc PR A 2
H76B H -0.2760 0.5872 0.1258 0.067 Uiso 0.871(8) 1 calc PR A 2
H76C H -0.1881 0.5765 0.1771 0.067 Uiso 0.871(8) 1 calc PR A 2
C77A C -0.2102(5) 0.65507(16) 0.1786(2) 0.0368(12) Uani 0.871(8) 1 d PDU A 2
H77A H -0.1969 0.6433 0.2162 0.055 Uiso 0.871(8) 1 calc PR A 2
H77B H -0.2818 0.6570 0.1650 0.055 Uiso 0.871(8) 1 calc PR A 2
H77C H -0.1810 0.6816 0.1802 0.055 Uiso 0.871(8) 1 calc PR A 2
C78A C -0.1883(3) 0.64672(18) 0.08067(16) 0.0476(12) Uani 0.871(8) 1 d PDU A 2
H78A H -0.1590 0.6732 0.0812 0.071 Uiso 0.871(8) 1 calc PR A 2
H78B H -0.2602 0.6486 0.0681 0.071 Uiso 0.871(8) 1 calc PR A 2
H78C H -0.1609 0.6297 0.0548 0.071 Uiso 0.871(8) 1 calc PR A 2
O12B O -0.0631(17) 0.6289(9) 0.153(2) 0.023(3) Uani 0.129(8) 1 d PDU A 1
C75B C -0.1669(10) 0.6367(6) 0.1308(10) 0.028(3) Uani 0.129(8) 1 d PDU A 1
C76B C -0.2052(15) 0.5992(7) 0.1000(13) 0.042(5) Uani 0.129(8) 1 d PDU A 1
H76D H -0.1801 0.5974 0.0650 0.064 Uiso 0.129(8) 1 calc PR A 1
H76E H -0.2776 0.5997 0.0914 0.064 Uiso 0.129(8) 1 calc PR A 1
H76F H -0.1826 0.5763 0.1237 0.064 Uiso 0.129(8) 1 calc PR A 1
C77B C -0.216(4) 0.6439(10) 0.1806(14) 0.032(5) Uani 0.129(8) 1 d PDU A 1
H77D H -0.2136 0.6197 0.2030 0.048 Uiso 0.129(8) 1 calc PR A 1
H77E H -0.2853 0.6515 0.1671 0.048 Uiso 0.129(8) 1 calc PR A 1
H77F H -0.1815 0.6652 0.2039 0.048 Uiso 0.129(8) 1 calc PR A 1
C78B C -0.1808(17) 0.6718(9) 0.0913(11) 0.041(5) Uani 0.129(8) 1 d PDU A 1
H78D H -0.1634 0.6961 0.1128 0.062 Uiso 0.129(8) 1 calc PR A 1
H78E H -0.2500 0.6731 0.0717 0.062 Uiso 0.129(8) 1 calc PR A 1
H78F H -0.1380 0.6688 0.0637 0.062 Uiso 0.129(8) 1 calc PR A 1
C79 C 0.0171(2) 0.64716(8) 0.29873(11) 0.0273(6) Uani 1 1 d . . .
C80 C 0.1241(2) 0.64983(10) 0.32940(12) 0.0384(7) Uani 1 1 d . A .
H80A H 0.1664 0.6354 0.3082 0.058 Uiso 1 1 calc R . .
H80B H 0.1305 0.6382 0.3669 0.058 Uiso 1 1 calc R . .
H80C H 0.1445 0.6776 0.3328 0.058 Uiso 1 1 calc R . .
C81 C -0.0105(3) 0.60410(9) 0.28721(12) 0.0382(7) Uani 1 1 d . A .
H81A H -0.0804 0.6022 0.2691 0.057 Uiso 1 1 calc R . .
H81B H 0.0007 0.5894 0.3227 0.057 Uiso 1 1 calc R . .
H81C H 0.0304 0.5928 0.2624 0.057 Uiso 1 1 calc R . .
C82 C -0.0501(3) 0.66568(10) 0.33441(13) 0.0413(8) Uani 1 1 d . A .
H82A H -0.1184 0.6658 0.3133 0.062 Uiso 1 1 calc R . .
H82B H -0.0288 0.6929 0.3440 0.062 Uiso 1 1 calc R . .
H82C H -0.0464 0.6503 0.3689 0.062 Uiso 1 1 calc R . .
C83 C 0.51027(18) 0.74231(7) 0.14977(11) 0.0221(5) Uani 1 1 d . . .
C84 C 0.55965(19) 0.71639(8) 0.19834(12) 0.0284(6) Uani 1 1 d . . .
H84A H 0.5300 0.7216 0.2312 0.043 Uiso 1 1 calc R . .
H84B H 0.6305 0.7224 0.2075 0.043 Uiso 1 1 calc R . .
H84C H 0.5502 0.6885 0.1876 0.043 Uiso 1 1 calc R . .
C85 C 0.5583(2) 0.73503(9) 0.09912(12) 0.0316(6) Uani 1 1 d . . .
H85A H 0.5289 0.7528 0.0685 0.047 Uiso 1 1 calc RD . .
H85B H 0.5473 0.7075 0.0868 0.047 Uiso 1 1 calc R . .
H85C H 0.6295 0.7401 0.1096 0.047 Uiso 1 1 calc R . .
C86 C 0.5184(2) 0.78607(8) 0.16537(14) 0.0333(7) Uani 1 1 d . . .
H86A H 0.4872 0.7908 0.1977 0.050 Uiso 1 1 calc R . .
H86B H 0.4850 0.8019 0.1334 0.050 Uiso 1 1 calc R . .
H86C H 0.5883 0.7936 0.1750 0.050 Uiso 1 1 calc R . .
C87 C 0.32451(19) 0.75173(7) 0.27940(10) 0.0213(5) Uani 1 1 d . . .
C88 C 0.3543(3) 0.79279(9) 0.30075(13) 0.0390(7) Uani 1 1 d . . .
H88A H 0.4258 0.7960 0.3043 0.059 Uiso 1 1 calc R . .
H88B H 0.3365 0.7966 0.3375 0.059 Uiso 1 1 calc R . .
H88C H 0.3198 0.8124 0.2743 0.059 Uiso 1 1 calc R . .
C89 C 0.2138(2) 0.74620(10) 0.27141(13) 0.0368(7) Uani 1 1 d . . .
H89A H 0.1804 0.7658 0.2445 0.055 Uiso 1 1 calc R . .
H89B H 0.1932 0.7497 0.3075 0.055 Uiso 1 1 calc R . .
H89C H 0.1962 0.7195 0.2571 0.055 Uiso 1 1 calc R . .
C90 C 0.3793(2) 0.72059(9) 0.31820(12) 0.0346(7) Uani 1 1 d . . .
H90A H 0.4507 0.7249 0.3226 0.052 Uiso 1 1 calc R . .
H90B H 0.3625 0.6943 0.3022 0.052 Uiso 1 1 calc R . .
H90C H 0.3604 0.7224 0.3549 0.052 Uiso 1 1 calc R . .
C1S C 0.6045(6) 0.84938(19) 0.4224(3) 0.0780(19) Uani 0.744(3) 1 d PDU B 1
H1S1 H 0.5345 0.8483 0.4248 0.117 Uiso 0.744(3) 1 calc PR B 1
H1S2 H 0.6140 0.8690 0.3942 0.117 Uiso 0.744(3) 1 calc PR B 1
H1S3 H 0.6439 0.8569 0.4590 0.117 Uiso 0.744(3) 1 calc PR B 1
C2S C 0.6372(5) 0.80941(17) 0.4058(2) 0.0648(13) Uani 0.744(3) 1 d PDU B 1
H2S1 H 0.6023 0.8033 0.3671 0.078 Uiso 0.744(3) 1 calc PR B 1
H2S2 H 0.7090 0.8102 0.4058 0.078 Uiso 0.744(3) 1 calc PR B 1
C3S C 0.6171(5) 0.77727(17) 0.4445(3) 0.0632(13) Uani 0.744(3) 1 d PDU B 1
H3S1 H 0.5455 0.7772 0.4449 0.076 Uiso 0.744(3) 1 calc PR B 1
H3S2 H 0.6526 0.7836 0.4830 0.076 Uiso 0.744(3) 1 calc PR B 1
C4S C 0.6472(5) 0.73573(17) 0.4294(2) 0.0559(12) Uani 0.744(3) 1 d PDU B 1
H4S1 H 0.7164 0.7364 0.4239 0.067 Uiso 0.744(3) 1 calc PR B 1
H4S2 H 0.6048 0.7276 0.3935 0.067 Uiso 0.744(3) 1 calc PR B 1
C5S C 0.6381(4) 0.70421(15) 0.4758(2) 0.0519(12) Uani 0.744(3) 1 d PDU B 1
H5S1 H 0.6801 0.7124 0.5119 0.062 Uiso 0.744(3) 1 calc PR B 1
H5S2 H 0.5687 0.7032 0.4811 0.062 Uiso 0.744(3) 1 calc PR B 1
C6S C 0.6688(4) 0.66403(15) 0.4604(2) 0.0594(13) Uani 0.744(3) 1 d PDU B 1
H6S1 H 0.6267 0.6557 0.4250 0.089 Uiso 0.744(3) 1 calc PR B 1
H6S2 H 0.6619 0.6452 0.4901 0.089 Uiso 0.744(3) 1 calc PR B 1
H6S3 H 0.7379 0.6648 0.4560 0.089 Uiso 0.744(3) 1 calc PR B 1
C25S C 0.6592(14) 0.7978(5) 0.4104(8) 0.071(2) Uani 0.144(4) 1 d PDU C 2
C26S C 0.643(2) 0.7721(7) 0.4524(8) 0.067(2) Uani 0.144(4) 1 d PDU C 2
H26S H 0.6306 0.7823 0.4868 0.081 Uiso 0.144(4) 1 calc PR C 2
C27S C 0.646(2) 0.7315(6) 0.4441(9) 0.065(2) Uani 0.144(4) 1 d PDU C 2
H27S H 0.6350 0.7140 0.4728 0.078 Uiso 0.144(4) 1 calc PR C 2
C28S C 0.6645(16) 0.7166(5) 0.3940(9) 0.068(3) Uani 0.144(4) 1 d PDU C 2
H28S H 0.6663 0.6889 0.3884 0.082 Uiso 0.144(4) 1 calc PR C 2
C29S C 0.6805(15) 0.7423(6) 0.3520(7) 0.070(3) Uani 0.144(4) 1 d PDU C 2
H29S H 0.6935 0.7321 0.3178 0.084 Uiso 0.144(4) 1 calc PR C 2
C30S C 0.6775(15) 0.7829(5) 0.3602(7) 0.071(3) Uani 0.144(4) 1 d PDU C 2
H30S H 0.6879 0.8005 0.3313 0.085 Uiso 0.144(4) 1 calc PR C 2
C31S C 0.656(2) 0.8434(6) 0.4200(12) 0.077(4) Uani 0.144(4) 1 d PDU C 2
H31D H 0.6675 0.8572 0.3863 0.116 Uiso 0.144(4) 1 calc PR C 2
H31E H 0.7079 0.8507 0.4521 0.116 Uiso 0.144(4) 1 calc PR C 2
H31F H 0.5914 0.8508 0.4275 0.116 Uiso 0.144(4) 1 calc PR C 2
C32S C 0.623(2) 0.7520(6) 0.4397(12) 0.066(2) Uani 0.112(4) 1 d PDU D 3
C33S C 0.667(2) 0.7658(7) 0.3964(12) 0.068(2) Uani 0.112(4) 1 d PDU D 3
H33S H 0.7076 0.7488 0.3795 0.082 Uiso 0.112(4) 1 calc PR D 3
C34S C 0.651(3) 0.8045(8) 0.3778(12) 0.071(3) Uani 0.112(4) 1 d PDU D 3
H34S H 0.6689 0.8127 0.3437 0.085 Uiso 0.112(4) 1 calc PR D 3
C35S C 0.608(3) 0.8313(6) 0.4096(15) 0.073(3) Uani 0.112(4) 1 d PDU D 3
H35S H 0.6106 0.8589 0.4026 0.088 Uiso 0.112(4) 1 calc PR D 3
C36S C 0.562(2) 0.8172(7) 0.4516(12) 0.071(3) Uani 0.112(4) 1 d PDU D 3
H36S H 0.5340 0.8351 0.4745 0.085 Uiso 0.112(4) 1 calc PR D 3
C37S C 0.5561(19) 0.7764(7) 0.4595(6) 0.072(3) Uani 0.112(4) 1 d PDU D 3
H37S H 0.5076 0.7656 0.4781 0.087 Uiso 0.112(4) 1 calc PR D 3
C38S C 0.625(3) 0.7067(7) 0.4529(16) 0.066(4) Uani 0.112(4) 1 d PDU D 3
H38A H 0.5822 0.7012 0.4796 0.098 Uiso 0.112(4) 1 calc PR D 3
H38B H 0.6930 0.6986 0.4692 0.098 Uiso 0.112(4) 1 calc PR D 3
H38C H 0.6017 0.6919 0.4181 0.098 Uiso 0.112(4) 1 calc PR D 3
C7S C -0.0724(15) 0.5888(4) 0.4511(8) 0.075(4) Uani 0.381(4) 1 d PDU E -1
H7S1 H -0.0046 0.5989 0.4567 0.113 Uiso 0.381(4) 1 calc PR E -1
H7S2 H -0.1165 0.6098 0.4595 0.113 Uiso 0.381(4) 1 calc PR E -1
H7S3 H -0.0938 0.5802 0.4121 0.113 Uiso 0.381(4) 1 calc PR E -1
C8S C -0.0762(10) 0.5535(3) 0.4906(5) 0.069(2) Uani 0.381(4) 1 d PDU E -1
H8S1 H -0.0662 0.5629 0.5299 0.083 Uiso 0.381(4) 1 calc PR E -1
H8S2 H -0.1418 0.5406 0.4811 0.083 Uiso 0.381(4) 1 calc PR E -1
C9S C 0.0047(11) 0.5238(4) 0.4843(8) 0.088(3) Uani 0.381(4) 1 d PDU E -1
H9S1 H -0.0047 0.5171 0.4440 0.106 Uiso 0.381(4) 1 calc PR E -1
H9S2 H 0.0686 0.5379 0.4942 0.106 Uiso 0.381(4) 1 calc PR E -1
C10S C 0.0150(12) 0.4887(4) 0.5136(9) 0.089(3) Uani 0.381(4) 1 d PDU E -1
H10B H -0.0369 0.4713 0.4924 0.107 Uiso 0.381(4) 1 calc PR E -1
H10C H -0.0063 0.4948 0.5493 0.107 Uiso 0.381(4) 1 calc PR E -1
C11S C 0.1041(12) 0.4621(5) 0.5303(9) 0.104(3) Uani 0.381(4) 1 d PDU E -1
H11A H 0.1382 0.4594 0.4983 0.124 Uiso 0.381(4) 1 calc PR E -1
H11B H 0.1509 0.4745 0.5617 0.124 Uiso 0.381(4) 1 calc PR E -1
C12S C 0.076(2) 0.4219(6) 0.5479(12) 0.106(5) Uani 0.381(4) 1 d PDU E -1
H12B H 0.0964 0.4193 0.5887 0.160 Uiso 0.381(4) 1 calc PR E -1
H12C H 0.1099 0.4017 0.5295 0.160 Uiso 0.381(4) 1 calc PR E -1
H12D H 0.0046 0.4184 0.5369 0.160 Uiso 0.381(4) 1 calc PR E -1
C13S C -0.0717(17) 0.5198(7) 0.4911(10) 0.088(3) Uani 0.119(4) 1 d PDU E -2
C14S C -0.1143(17) 0.4833(8) 0.4963(11) 0.094(4) Uani 0.119(4) 1 d PDU E -2
H14S H -0.1842 0.4804 0.4875 0.112 Uiso 0.119(4) 1 calc PR E -2
C15S C -0.055(2) 0.4507(7) 0.5144(14) 0.095(4) Uani 0.119(4) 1 d PDU E -2
H15S H -0.0842 0.4257 0.5181 0.114 Uiso 0.119(4) 1 calc PR E -2
C16S C 0.047(2) 0.4548(8) 0.5271(14) 0.095(4) Uani 0.119(4) 1 d PDU E -2
H16S H 0.0876 0.4325 0.5392 0.114 Uiso 0.119(4) 1 calc PR E -2
C17S C 0.0900(17) 0.4915(9) 0.5222(15) 0.090(4) Uani 0.119(4) 1 d PDU E -2
H17S H 0.1598 0.4944 0.5312 0.108 Uiso 0.119(4) 1 calc PR E -2
C18S C 0.0305(18) 0.5239(8) 0.5041(14) 0.093(4) Uani 0.119(4) 1 d PDU E -2
H18S H 0.0598 0.5489 0.5006 0.112 Uiso 0.119(4) 1 calc PR E -2
C19S C -0.138(2) 0.5566(9) 0.4708(15) 0.078(5) Uani 0.119(4) 1 d PDU E -2
H19A H -0.0958 0.5803 0.4730 0.116 Uiso 0.119(4) 1 calc PR E -2
H19B H -0.1863 0.5602 0.4949 0.116 Uiso 0.119(4) 1 calc PR E -2
H19C H -0.1719 0.5526 0.4319 0.116 Uiso 0.119(4) 1 calc PR E -2

loop_
_atom_site_aniso_label
_atom_site_aniso_U_11
_atom_site_aniso_U_22
_atom_site_aniso_U_33
_atom_site_aniso_U_23
_atom_site_aniso_U_13
_atom_site_aniso_U_12
Zr1 0.01311(11) 0.01050(10) 0.01173(11) -0.00054(8) 0.00260(8) 0.00039(8)
Ga1 0.01615(13) 0.01078(12) 0.01277(12) 0.00140(9) 0.00346(9) -0.00014(9)
Ga2 0.01675(13) 0.01285(13) 0.01909(14) -0.00161(10) 0.00027(10) 0.00226(10)
Si1 0.0144(3) 0.0118(3) 0.0112(3) -0.0002(2) 0.0030(2) 0.0001(2)
Si2 0.0194(3) 0.0140(3) 0.0107(3) 0.0009(2) 0.0025(2) 0.0003(2)
Si4 0.0154(3) 0.0125(3) 0.0173(3) -0.0004(2) 0.0015(3) -0.0008(2)
O1 0.0227(9) 0.0166(8) 0.0149(8) 0.0038(7) 0.0039(7) 0.0011(7)
O2 0.0194(8) 0.0142(8) 0.0158(8) -0.0021(6) 0.0041(7) 0.0004(6)
O3 0.0166(8) 0.0149(8) 0.0153(8) -0.0044(6) 0.0020(6) 0.0004(6)
O4 0.0168(8) 0.0155(8) 0.0188(8) 0.0035(7) 0.0063(7) 0.0001(6)
O5 0.0249(9) 0.0152(8) 0.0146(8) -0.0004(6) 0.0052(7) -0.0005(7)
O6 0.0222(9) 0.0173(8) 0.0130(8) 0.0015(6) 0.0025(7) 0.0011(7)
O7 0.0300(9) 0.0198(9) 0.0125(8) -0.0011(7) 0.0060(7) 0.0003(7)
O8 0.0211(9) 0.0225(9) 0.0162(8) 0.0023(7) 0.0025(7) -0.0020(7)
O9 0.0230(9) 0.0183(9) 0.0245(9) -0.0012(7) 0.0065(7) 0.0017(7)
O10 0.0154(8) 0.0197(8) 0.0193(8) -0.0008(7) 0.0038(7) -0.0007(7)
O11 0.0254(9) 0.0223(9) 0.0194(9) -0.0033(7) 0.0067(7) 0.0003(7)
O13 0.0191(9) 0.0205(9) 0.0234(9) 0.0022(7) 0.0004(7) 0.0009(7)
O14 0.0188(8) 0.0138(8) 0.0190(8) 0.0012(6) 0.0045(7) -0.0008(6)
O15 0.0223(9) 0.0200(9) 0.0195(9) -0.0030(7) 0.0062(7) -0.0039(7)
O16 0.0204(9) 0.0212(9) 0.0222(9) 0.0010(7) 0.0049(7) -0.0030(7)
N1 0.0208(10) 0.0133(9) 0.0144(10) 0.0031(8) 0.0050(8) 0.0027(8)
N2 0.0190(10) 0.0146(10) 0.0187(10) 0.0017(8) 0.0047(8) -0.0030(8)
N3 0.0227(11) 0.0149(10) 0.0186(10) 0.0007(8) -0.0002(8) 0.0010(8)
N4 0.0213(11) 0.0151(10) 0.0268(11) -0.0036(9) 0.0012(9) 0.0031(8)
C1 0.0316(14) 0.0164(12) 0.0306(14) 0.0022(11) 0.0090(12) 0.0053(11)
C2 0.0288(13) 0.0155(12) 0.0160(12) 0.0037(9) 0.0068(10) 0.0039(10)
C3 0.0338(14) 0.0122(11) 0.0230(13) -0.0020(10) 0.0069(11) -0.0025(10)
C4 0.0266(13) 0.0167(12) 0.0201(12) 0.0038(10) 0.0047(10) -0.0044(10)
C5 0.0294(14) 0.0172(13) 0.0402(16) -0.0007(11) 0.0077(12) -0.0053(11)
C6 0.0198(12) 0.0131(11) 0.0191(12) 0.0040(9) 0.0031(10) 0.0049(9)
C7 0.0255(13) 0.0176(12) 0.0192(12) 0.0046(10) 0.0047(10) 0.0062(10)
C8 0.0270(14) 0.0310(14) 0.0192(13) 0.0025(11) -0.0021(11) 0.0041(11)
C9 0.0200(13) 0.0330(15) 0.0322(15) 0.0022(12) 0.0019(11) 0.0027(11)
C10 0.0223(13) 0.0258(14) 0.0280(14) 0.0049(11) 0.0090(11) 0.0036(10)
C11 0.0236(13) 0.0156(12) 0.0199(12) 0.0057(9) 0.0056(10) 0.0057(10)
C12 0.0224(13) 0.0245(13) 0.0196(12) 0.0025(10) 0.0075(10) 0.0044(10)
C13 0.0375(16) 0.0305(15) 0.0251(14) -0.0008(11) 0.0095(12) 0.0101(12)
C14 0.0298(14) 0.0306(14) 0.0219(13) 0.0072(11) 0.0099(11) 0.0094(11)
C15 0.0281(13) 0.0241(13) 0.0148(12) 0.0055(10) 0.0035(10) 0.0055(10)
C16 0.0392(16) 0.0325(15) 0.0183(13) 0.0013(11) 0.0071(11) 0.0026(12)
C17 0.0439(17) 0.0258(14) 0.0220(14) 0.0065(11) 0.0096(12) 0.0039(12)
C18 0.0204(12) 0.0130(11) 0.0258(13) -0.0014(10) 0.0089(10) -0.0053(9)
C19 0.0204(12) 0.0181(12) 0.0245(13) -0.0022(10) 0.0073(10) -0.0074(10)
C20 0.0204(13) 0.0268(14) 0.0321(15) -0.0050(11) 0.0073(11) -0.0033(10)
C21 0.0248(14) 0.0343(15) 0.0342(15) -0.0097(12) 0.0155(12) -0.0065(11)
C22 0.0310(15) 0.0323(15) 0.0234(13) -0.0051(11) 0.0123(11) -0.0090(12)
C23 0.0251(13) 0.0197(12) 0.0268(14) -0.0006(10) 0.0096(11) -0.0089(10)
C24 0.0315(14) 0.0231(13) 0.0233(13) 0.0061(11) 0.0083(11) -0.0038(11)
C25 0.0353(15) 0.0341(15) 0.0237(14) 0.0045(12) 0.0062(12) -0.0031(12)
C26 0.053(2) 0.0292(16) 0.0411(18) 0.0104(13) 0.0089(15) -0.0080(14)
C27 0.0191(12) 0.0195(12) 0.0244(13) 0.0001(10) 0.0070(10) -0.0001(10)
C28 0.0304(15) 0.0234(14) 0.0371(16) 0.0042(12) 0.0164(12) 0.0029(11)
C29 0.0262(14) 0.0360(16) 0.0254(14) -0.0006(12) 0.0036(11) -0.0066(12)
C30 0.0368(15) 0.0248(13) 0.0107(11) -0.0010(10) 0.0033(10) 0.0065(11)
C31 0.0393(16) 0.0241(14) 0.0219(13) -0.0061(11) 0.0032(12) 0.0045(12)
C32 0.0423(17) 0.0380(16) 0.0138(13) -0.0011(11) -0.0008(11) 0.0080(13)
C33 0.0461(17) 0.0365(16) 0.0194(13) 0.0012(12) 0.0138(12) 0.0111(13)
C34 0.0195(12) 0.0238(13) 0.0227(13) 0.0053(10) 0.0038(10) -0.0026(10)
C35 0.0231(14) 0.0370(16) 0.0350(16) 0.0056(13) 0.0025(12) -0.0002(12)
C36 0.0259(14) 0.0254(14) 0.0391(16) 0.0083(12) 0.0062(12) -0.0041(11)
C37 0.0307(15) 0.0343(15) 0.0261(14) 0.0012(12) 0.0120(12) -0.0029(12)
C38 0.0198(12) 0.0166(12) 0.0175(12) -0.0067(9) 0.0040(9) -0.0016(9)
C39 0.0227(13) 0.0240(13) 0.0243(13) -0.0054(11) 0.0032(10) -0.0046(10)
C40 0.0347(15) 0.0335(15) 0.0225(14) -0.0111(11) 0.0121(12) -0.0116(12)
C41 0.0312(15) 0.0191(13) 0.0322(15) -0.0103(11) -0.0012(12) 0.0035(11)
C42 0.0192(12) 0.0163(12) 0.0183(12) 0.0042(9) 0.0068(10) -0.0026(9)
C43 0.0254(14) 0.0281(14) 0.0282(14) -0.0035(11) 0.0078(11) -0.0096(11)
C44 0.0246(13) 0.0275(14) 0.0226(13) 0.0029(11) 0.0101(11) -0.0015(11)
C45 0.0267(14) 0.0232(13) 0.0234(13) 0.0081(10) 0.0063(11) 0.0029(11)
C46 0.0348(16) 0.0283(15) 0.0278(15) -0.0005(12) -0.0069(12) 0.0082(12)
C47 0.0252(13) 0.0182(12) 0.0278(14) 0.0003(10) -0.0034(11) 0.0012(10)
C48 0.0243(14) 0.0253(14) 0.0335(15) -0.0021(12) -0.0070(11) 0.0078(11)
C49 0.0234(13) 0.0198(13) 0.0332(15) -0.0012(11) 0.0005(11) 0.0059(10)
C50 0.0339(16) 0.0268(15) 0.0405(17) -0.0055(13) -0.0058(13) 0.0129(12)
C51 0.0236(13) 0.0173(12) 0.0281(14) -0.0041(10) -0.0016(11) 0.0078(10)
C52 0.0260(14) 0.0177(13) 0.0342(15) -0.0044(11) 0.0011(11) 0.0031(10)
C53 0.0323(15) 0.0240(14) 0.0443(18) -0.0106(13) 0.0020(13) -0.0007(12)
C54 0.0328(16) 0.0290(15) 0.0402(17) -0.0162(13) -0.0015(13) 0.0043(12)
C55 0.0333(15) 0.0289(15) 0.0340(16) -0.0093(12) 0.0060(12) 0.0105(12)
C56 0.0240(13) 0.0210(13) 0.0328(15) -0.0029(11) 0.0034(11) 0.0082(10)
C57 0.0352(16) 0.0245(14) 0.0418(17) -0.0068(12) 0.0163(13) 0.0041(12)
C58 0.0341(17) 0.048(2) 0.058(2) -0.0076(16) 0.0123(15) -0.0088(15)
C59 0.050(2) 0.0424(19) 0.051(2) 0.0017(15) 0.0245(16) 0.0040(15)
C60 0.0353(16) 0.0216(14) 0.0373(16) -0.0046(12) 0.0068(13) -0.0050(11)
C61 0.0375(17) 0.0286(15) 0.0518(19) 0.0015(14) 0.0138(14) -0.0048(13)
C62 0.051(2) 0.0330(17) 0.0462(19) 0.0049(14) 0.0080(15) -0.0004(14)
C63 0.0234(13) 0.0212(12) 0.0153(12) 0.0036(10) 0.0005(10) 0.0040(10)
C64 0.0256(13) 0.0197(12) 0.0186(12) 0.0025(10) 0.0002(10) 0.0035(10)
C65 0.0377(16) 0.0223(13) 0.0265(14) -0.0004(11) 0.0083(12) 0.0051(11)
C66 0.0410(17) 0.0321(15) 0.0283(15) 0.0021(12) 0.0142(13) 0.0081(13)
C67 0.0317(15) 0.0365(16) 0.0256(14) 0.0073(12) 0.0099(12) 0.0009(12)
C68 0.0273(13) 0.0236(13) 0.0186(12) 0.0070(10) -0.0004(10) 0.0007(11)
C69 0.0374(15) 0.0261(14) 0.0209(13) 0.0049(11) 0.0061(11) -0.0071(12)
C70 0.058(2) 0.0249(15) 0.0395(18) 0.0092(13) 0.0016(15) -0.0030(14)
C71 0.0423(18) 0.0462(18) 0.0314(16) 0.0044(14) 0.0081(13) -0.0155(14)
C72 0.0266(13) 0.0173(12) 0.0242(13) -0.0026(10) 0.0048(11) -0.0008(10)
C73 0.0364(15) 0.0233(13) 0.0266(14) 0.0036(11) 0.0085(12) 0.0000(11)
C74 0.0391(17) 0.0290(15) 0.0329(16) -0.0020(12) 0.0001(13) -0.0074(12)
Si3 0.0135(3) 0.0181(3) 0.0174(3) -0.0039(3) 0.0038(2) -0.0004(2)
O12A 0.0125(11) 0.0235(14) 0.0254(17) -0.0076(13) 0.0034(10) -0.0008(10)
C75A 0.0123(13) 0.0347(19) 0.0313(18) -0.0093(14) 0.0022(12) -0.0009(12)
C76A 0.0202(17) 0.0400(19) 0.070(3) -0.0180(19) 0.0017(18) -0.0091(14)
C77A 0.019(2) 0.046(3) 0.045(2) -0.016(2) 0.0051(16) 0.004(2)
C78A 0.0221(18) 0.082(4) 0.0348(19) 0.004(2) -0.0025(15) 0.003(2)
O12B 0.014(4) 0.026(6) 0.028(6) -0.006(5) 0.002(5) -0.001(5)
C75B 0.012(4) 0.036(5) 0.035(5) -0.010(4) 0.001(4) -0.003(5)
C76B 0.020(7) 0.050(7) 0.052(10) -0.029(7) -0.007(8) 0.003(7)
C77B 0.015(8) 0.042(11) 0.037(8) -0.016(7) 0.001(7) -0.002(10)
C78B 0.012(8) 0.061(8) 0.046(10) 0.010(8) -0.006(8) 0.004(8)
C79 0.0353(15) 0.0270(14) 0.0215(13) -0.0015(11) 0.0099(11) 0.0002(11)
C80 0.0433(18) 0.0497(19) 0.0211(14) -0.0001(13) 0.0032(13) 0.0039(14)
C81 0.058(2) 0.0312(16) 0.0286(15) 0.0034(12) 0.0161(14) -0.0019(14)
C82 0.055(2) 0.0432(18) 0.0316(16) 0.0007(14) 0.0230(15) 0.0081(15)
C83 0.0189(12) 0.0205(13) 0.0280(14) 0.0010(10) 0.0071(10) -0.0041(10)
C84 0.0201(13) 0.0335(15) 0.0318(15) 0.0047(12) 0.0056(11) 0.0001(11)
C85 0.0292(15) 0.0354(16) 0.0336(15) 0.0063(12) 0.0141(12) -0.0004(12)
C86 0.0274(14) 0.0226(14) 0.0514(18) -0.0011(13) 0.0115(13) -0.0072(11)
C87 0.0258(13) 0.0204(13) 0.0186(12) -0.0013(10) 0.0067(10) -0.0020(10)
C88 0.063(2) 0.0270(15) 0.0314(16) -0.0098(12) 0.0210(15) -0.0102(14)
C89 0.0298(15) 0.0507(19) 0.0321(16) -0.0010(14) 0.0119(12) -0.0006(13)
C90 0.0432(17) 0.0369(16) 0.0229(14) 0.0029(12) 0.0049(12) 0.0061(13)
C1S 0.105(5) 0.068(3) 0.055(3) -0.017(3) 0.001(4) 0.031(4)
C2S 0.071(3) 0.066(3) 0.053(3) -0.006(2) 0.001(2) 0.030(2)
C3S 0.059(3) 0.070(2) 0.059(3) -0.010(2) 0.007(2) 0.011(2)
C4S 0.043(2) 0.070(3) 0.050(3) 0.000(2) -0.003(2) 0.005(2)
C5S 0.035(2) 0.063(3) 0.053(3) -0.010(2) -0.001(2) -0.004(2)
C6S 0.053(3) 0.057(3) 0.061(3) -0.015(2) -0.007(2) -0.010(2)
C25S 0.071(5) 0.076(4) 0.062(4) -0.002(4) 0.000(4) 0.017(4)
C26S 0.062(4) 0.074(4) 0.060(4) -0.006(3) -0.002(4) 0.010(4)
C27S 0.053(4) 0.074(4) 0.061(4) -0.005(4) -0.007(4) 0.005(4)
C28S 0.059(5) 0.073(5) 0.064(5) -0.010(4) -0.008(5) 0.005(5)
C29S 0.062(6) 0.079(5) 0.062(5) -0.009(5) -0.006(6) 0.007(6)
C30S 0.069(5) 0.077(5) 0.060(4) 0.000(4) -0.003(5) 0.015(5)
C31S 0.088(9) 0.075(5) 0.062(8) -0.006(6) -0.002(9) 0.004(9)
C32S 0.060(5) 0.069(4) 0.063(4) -0.006(4) -0.003(4) 0.009(4)
C33S 0.064(4) 0.073(4) 0.061(4) -0.004(4) -0.003(4) 0.011(4)
C34S 0.072(5) 0.075(5) 0.060(5) -0.001(4) 0.001(5) 0.020(5)
C35S 0.077(6) 0.076(5) 0.061(5) -0.005(5) 0.001(5) 0.020(5)
C36S 0.072(6) 0.074(5) 0.060(5) -0.010(5) 0.001(5) 0.017(5)
C37S 0.067(6) 0.078(5) 0.067(5) -0.010(5) 0.001(5) 0.011(5)
C38S 0.053(8) 0.064(5) 0.067(8) -0.013(6) -0.020(8) -0.009(7)
C7S 0.095(8) 0.094(7) 0.036(6) 0.008(6) 0.010(6) -0.030(6)
C8S 0.094(6) 0.076(5) 0.045(5) -0.009(4) 0.032(4) -0.045(4)
C9S 0.084(6) 0.109(5) 0.071(5) -0.005(5) 0.012(5) -0.024(4)
C10S 0.081(5) 0.109(5) 0.084(5) -0.002(4) 0.033(4) -0.015(4)
C11S 0.093(6) 0.123(6) 0.097(6) -0.004(5) 0.025(5) -0.005(5)
C12S 0.111(10) 0.114(7) 0.083(9) 0.003(8) -0.007(8) 0.004(7)
C13S 0.089(5) 0.104(5) 0.075(5) 0.000(5) 0.028(5) -0.015(5)
C14S 0.095(6) 0.099(6) 0.089(8) -0.003(7) 0.021(7) -0.014(5)
C15S 0.091(6) 0.104(6) 0.093(7) 0.000(6) 0.025(6) -0.016(5)
C16S 0.090(6) 0.107(6) 0.093(6) -0.003(6) 0.029(6) -0.013(5)
C17S 0.085(6) 0.107(6) 0.083(6) -0.004(6) 0.028(6) -0.015(5)
C18S 0.090(5) 0.108(6) 0.082(6) -0.005(6) 0.019(6) -0.015(5)
C19S 0.080(8) 0.094(7) 0.063(10) 0.000(9) 0.025(8) -0.026(7)

loop_
_atom_type_symbol
_atom_type_description
_atom_type_scat_dispersion_real
_atom_type_scat_dispersion_imag
_atom_type_scat_source
C C 0.0033 0.0016 'International Tables Vol C Tables 4.2.6.8 and 6.1.1.4'
H H 0.0000 0.0000 'International Tables Vol C Tables 4.2.6.8 and 6.1.1.4'
N N 0.0061 0.0033 'International Tables Vol C Tables 4.2.6.8 and 6.1.1.4'
O O 0.0106 0.0060 'International Tables Vol C Tables 4.2.6.8 and 6.1.1.4'
Si Si 0.0817 0.0704 'International Tables Vol C Tables 4.2.6.8 and 6.1.1.4'
Ga Ga 0.2307 1.6083 'International Tables Vol C Tables 4.2.6.8 and 6.1.1.4'
Zr Zr -2.9673 0.5597 'International Tables Vol C Tables 4.2.6.8 and 6.1.1.4'

loop_
_geom_angle_atom_site_label_1
_geom_angle_atom_site_label_2
_geom_angle_atom_site_label_3
_geom_angle
O2 Zr1 O10 108.59(7)
O2 Zr1 O6 104.69(7)
O10 Zr1 O6 115.00(7)
O2 Zr1 O14 112.38(7)
O10 Zr1 O14 105.88(7)
O6 Zr1 O14 110.45(7)
O5 Ga1 O1 112.71(7)
O5 Ga1 N2 108.54(8)
O1 Ga1 N2 115.83(8)
O5 Ga1 N1 114.09(8)
O1 Ga1 N1 107.40(8)
N2 Ga1 N1 97.48(8)
O13 Ga2 O9 114.78(8)
O13 Ga2 N3 108.74(8)
O9 Ga2 N3 113.80(8)
O13 Ga2 N4 113.99(8)
O9 Ga2 N4 106.10(8)
N3 Ga2 N4 98.34(9)
O1 Si1 O4 107.34(9)
O1 Si1 O2 112.38(9)
O4 Si1 O2 109.25(8)
O1 Si1 O3 111.39(9)
O4 Si1 O3 110.78(9)
O2 Si1 O3 105.72(8)
O5 Si2 O7 106.11(9)
O5 Si2 O8 112.65(9)
O7 Si2 O8 105.64(9)
O5 Si2 O6 111.20(9)
O7 Si2 O6 110.23(9)
O8 Si2 O6 110.75(9)
O13 Si4 O15 112.53(9)
O13 Si4 O14 110.14(9)
O15 Si4 O14 111.14(9)
O13 Si4 O16 107.71(9)
O15 Si4 O16 104.40(9)
O14 Si4 O16 110.73(9)
Si1 O1 Ga1 154.32(11)
Si1 O2 Zr1 156.61(10)
C38 O3 Si1 130.81(14)
C42 O4 Si1 132.68(14)
Si2 O5 Ga1 152.42(11)
Si2 O6 Zr1 159.08(10)
C30 O7 Si2 131.31(16)
C34 O8 Si2 133.88(15)
Si3 O9 Ga2 153.04(11)
Si3 O10 Zr1 158.13(10)
C79 O11 Si3 128.14(16)
Si4 O13 Ga2 156.18(11)
Si4 O14 Zr1 156.34(10)
C87 O15 Si4 135.26(15)
C83 O16 Si4 130.31(15)
C2 N1 C6 119.15(19)
C2 N1 Ga1 118.85(16)
C6 N1 Ga1 121.84(14)
C4 N2 C18 118.96(19)
C4 N2 Ga1 119.45(16)
C18 N2 Ga1 121.20(15)
C47 N3 C63 116.8(2)
C47 N3 Ga2 118.78(17)
C63 N3 Ga2 124.41(15)
C49 N4 C51 118.2(2)
C49 N4 Ga2 118.89(17)
C51 N4 Ga2 122.74(16)
C2 C1 H1A 109.5
C2 C1 H1B 109.5
H1A C1 H1B 109.5
C2 C1 H1C 109.5
H1A C1 H1C 109.5
H1B C1 H1C 109.5
N1 C2 C3 124.1(2)
N1 C2 C1 120.5(2)
C3 C2 C1 115.4(2)
C4 C3 C2 128.8(2)
C4 C3 H3A 115.6
C2 C3 H3A 115.6
N2 C4 C3 123.4(2)
N2 C4 C5 119.4(2)
C3 C4 C5 117.1(2)
C4 C5 H5A 109.5
C4 C5 H5B 109.5
H5A C5 H5B 109.5
C4 C5 H5C 109.5
H5A C5 H5C 109.5
H5B C5 H5C 109.5
C7 C6 C11 121.2(2)
C7 C6 N1 119.1(2)
C11 C6 N1 119.7(2)
C8 C7 C6 118.1(2)
C8 C7 C15 120.4(2)
C6 C7 C15 121.5(2)
C9 C8 C7 121.4(2)
C9 C8 H8A 119.3
C7 C8 H8A 119.3
C10 C9 C8 119.7(2)
C10 C9 H9A 120.2
C8 C9 H9A 120.2
C9 C10 C11 121.6(2)
C9 C10 H10A 119.2
C11 C10 H10A 119.2
C10 C11 C6 118.0(2)
C10 C11 C12 118.4(2)
C6 C11 C12 123.6(2)
C11 C12 C14 109.5(2)
C11 C12 C13 112.0(2)
C14 C12 C13 110.0(2)
C11 C12 H12A 108.4
C14 C12 H12A 108.4
C13 C12 H12A 108.4
C12 C13 H13A 109.5
C12 C13 H13B 109.5
H13A C13 H13B 109.5
C12 C13 H13C 109.5
H13A C13 H13C 109.5
H13B C13 H13C 109.5
C12 C14 H14A 109.5
C12 C14 H14B 109.5
H14A C14 H14B 109.5
C12 C14 H14C 109.5
H14A C14 H14C 109.5
H14B C14 H14C 109.5
C7 C15 C16 113.0(2)
C7 C15 C17 110.3(2)
C16 C15 C17 110.3(2)
C7 C15 H15A 107.7
C16 C15 H15A 107.7
C17 C15 H15A 107.7
C15 C16 H16A 109.5
C15 C16 H16B 109.5
H16A C16 H16B 109.5
C15 C16 H16C 109.5
H16A C16 H16C 109.5
H16B C16 H16C 109.5
C15 C17 H17A 109.5
C15 C17 H17B 109.5
H17A C17 H17B 109.5
C15 C17 H17C 109.5
H17A C17 H17C 109.5
H17B C17 H17C 109.5
C19 C18 C23 121.4(2)
C19 C18 N2 121.0(2)
C23 C18 N2 117.6(2)
C20 C19 C18 118.0(2)
C20 C19 C27 119.0(2)
C18 C19 C27 123.0(2)
C21 C20 C19 121.4(3)
C21 C20 H20A 119.3
C19 C20 H20A 119.3
C22 C21 C20 119.9(2)
C22 C21 H21A 120.1
C20 C21 H21A 120.1
C21 C22 C23 121.5(3)
C21 C22 H22A 119.2
C23 C22 H22A 119.2
C22 C23 C18 117.8(2)
C22 C23 C24 119.3(2)
C18 C23 C24 122.8(2)
C23 C24 C25 112.7(2)
C23 C24 C26 110.4(2)
C25 C24 C26 110.3(2)
C23 C24 H24A 107.8
C25 C24 H24A 107.8
C26 C24 H24A 107.8
C24 C25 H25A 109.5
C24 C25 H25B 109.5
H25A C25 H25B 109.5
C24 C25 H25C 109.5
H25A C25 H25C 109.5
H25B C25 H25C 109.5
C24 C26 H26A 109.5
C24 C26 H26B 109.5
H26A C26 H26B 109.5
C24 C26 H26C 109.5
H26A C26 H26C 109.5
H26B C26 H26C 109.5
C19 C27 C28 110.5(2)
C19 C27 C29 111.4(2)
C28 C27 C29 110.0(2)
C19 C27 H27A 108.3
C28 C27 H27A 108.3
C29 C27 H27A 108.3
C27 C28 H28A 109.5
C27 C28 H28B 109.5
H28A C28 H28B 109.5
C27 C28 H28C 109.5
H28A C28 H28C 109.5
H28B C28 H28C 109.5
C27 C29 H29A 109.5
C27 C29 H29B 109.5
H29A C29 H29B 109.5
C27 C29 H29C 109.5
H29A C29 H29C 109.5
H29B C29 H29C 109.5
O7 C30 C31 110.71(19)
O7 C30 C33 105.3(2)
C31 C30 C33 110.6(2)
O7 C30 C32 109.0(2)
C31 C30 C32 110.9(2)
C33 C30 C32 110.0(2)
C30 C31 H31A 109.5
C30 C31 H31B 109.5
H31A C31 H31B 109.5
C30 C31 H31C 109.5
H31A C31 H31C 109.5
H31B C31 H31C 109.5
C30 C32 H32A 109.5
C30 C32 H32B 109.5
H32A C32 H32B 109.5
C30 C32 H32C 109.5
H32A C32 H32C 109.5
H32B C32 H32C 109.5
C30 C33 H33A 109.5
C30 C33 H33B 109.5
H33A C33 H33B 109.5
C30 C33 H33C 109.5
H33A C33 H33C 109.5
H33B C33 H33C 109.5
O8 C34 C36 108.7(2)
O8 C34 C37 110.4(2)
C36 C34 C37 111.3(2)
O8 C34 C35 105.8(2)
C36 C34 C35 110.3(2)
C37 C34 C35 110.0(2)
C34 C35 H35A 109.5
C34 C35 H35B 109.5
H35A C35 H35B 109.5
C34 C35 H35C 109.5
H35A C35 H35C 109.5
H35B C35 H35C 109.5
C34 C36 H36A 109.5
C34 C36 H36B 109.5
H36A C36 H36B 109.5
C34 C36 H36C 109.5
H36A C36 H36C 109.5
H36B C36 H36C 109.5
C34 C37 H37A 109.5
C34 C37 H37B 109.5
H37A C37 H37B 109.5
C34 C37 H37C 109.5
H37A C37 H37C 109.5
H37B C37 H37C 109.5
O3 C38 C39 105.05(18)
O3 C38 C40 108.94(19)
C39 C38 C40 109.6(2)
O3 C38 C41 111.58(19)
C39 C38 C41 110.9(2)
C40 C38 C41 110.6(2)
C38 C39 H39A 109.5
C38 C39 H39B 109.5
H39A C39 H39B 109.5
C38 C39 H39C 109.5
H39A C39 H39C 109.5
H39B C39 H39C 109.5
C38 C40 H40A 109.5
C38 C40 H40B 109.5
H40A C40 H40B 109.5
C38 C40 H40C 109.5
H40A C40 H40C 109.5
H40B C40 H40C 109.5
C38 C41 H41A 109.5
C38 C41 H41B 109.5
H41A C41 H41B 109.5
C38 C41 H41C 109.5
H41A C41 H41C 109.5
H41B C41 H41C 109.5
O4 C42 C43 108.65(19)
O4 C42 C45 112.01(18)
C43 C42 C45 110.5(2)
O4 C42 C44 105.34(18)
C43 C42 C44 109.9(2)
C45 C42 C44 110.3(2)
C42 C43 H43A 109.5
C42 C43 H43B 109.5
H43A C43 H43B 109.5
C42 C43 H43C 109.5
H43A C43 H43C 109.5
H43B C43 H43C 109.5
C42 C44 H44A 109.5
C42 C44 H44B 109.5
H44A C44 H44B 109.5
C42 C44 H44C 109.5
H44A C44 H44C 109.5
H44B C44 H44C 109.5
C42 C45 H45A 109.5
C42 C45 H45B 109.5
H45A C45 H45B 109.5
C42 C45 H45C 109.5
H45A C45 H45C 109.5
H45B C45 H45C 109.5
C47 C46 H46A 109.5
C47 C46 H46B 109.5
H46A C46 H46B 109.5
C47 C46 H46C 109.5
H46A C46 H46C 109.5
H46B C46 H46C 109.5
N3 C47 C48 124.0(2)
N3 C47 C46 119.6(2)
C48 C47 C46 116.4(2)
C47 C48 C49 128.8(2)
C47 C48 H48A 115.6
C49 C48 H48A 115.6
N4 C49 C48 124.3(2)
N4 C49 C50 120.0(2)
C48 C49 C50 115.6(2)
C49 C50 H50A 109.5
C49 C50 H50B 109.5
H50A C50 H50B 109.5
C49 C50 H50C 109.5
H50A C50 H50C 109.5
H50B C50 H50C 109.5
C52 C51 C56 122.2(2)
C52 C51 N4 118.6(2)
C56 C51 N4 119.3(2)
C51 C52 C53 117.8(3)
C51 C52 C60 123.5(2)
C53 C52 C60 118.7(2)
C54 C53 C52 121.0(3)
C54 C53 H53A 119.5
C52 C53 H53A 119.5
C53 C54 C55 120.2(3)
C53 C54 H54A 119.9
C55 C54 H54A 119.9
C54 C55 C56 121.4(3)
C54 C55 H55A 119.3
C56 C55 H55A 119.3
C55 C56 C51 117.4(3)
C55 C56 C57 120.1(3)
C51 C56 C57 122.5(2)
C59 C57 C56 113.4(3)
C59 C57 C58 108.4(3)
C56 C57 C58 112.8(2)
C59 C57 H57A 107.3
C56 C57 H57A 107.3
C58 C57 H57A 107.3
C57 C58 H58A 109.5
C57 C58 H58B 109.5
H58A C58 H58B 109.5
C57 C58 H58C 109.5
H58A C58 H58C 109.5
H58B C58 H58C 109.5
C57 C59 H59A 109.5
C57 C59 H59B 109.5
H59A C59 H59B 109.5
C57 C59 H59C 109.5
H59A C59 H59C 109.5
H59B C59 H59C 109.5
C52 C60 C61 110.6(2)
C52 C60 C62 111.7(2)
C61 C60 C62 110.3(2)
C52 C60 H60A 108.1
C61 C60 H60A 108.1
C62 C60 H60A 108.1
C60 C61 H61A 109.5
C60 C61 H61B 109.5
H61A C61 H61B 109.5
C60 C61 H61C 109.5
H61A C61 H61C 109.5
H61B C61 H61C 109.5
C60 C62 H62A 109.5
C60 C62 H62B 109.5
H62A C62 H62B 109.5
C60 C62 H62C 109.5
H62A C62 H62C 109.5
H62B C62 H62C 109.5
C64 C63 C68 121.0(2)
C64 C63 N3 120.3(2)
C68 C63 N3 118.6(2)
C65 C64 C63 118.3(2)
C65 C64 C72 118.9(2)
C63 C64 C72 122.8(2)
C66 C65 C64 121.2(3)
C66 C65 H65A 119.4
C64 C65 H65A 119.4
C65 C66 C67 119.6(3)
C65 C66 H66A 120.2
C67 C66 H66A 120.2
C66 C67 C68 122.0(3)
C66 C67 H67A 119.0
C68 C67 H67A 119.0
C67 C68 C63 117.8(2)
C67 C68 C69 120.6(2)
C63 C68 C69 121.7(2)
C68 C69 C71 112.1(2)
C68 C69 C70 111.6(2)
C71 C69 C70 109.8(2)
C68 C69 H69A 107.8
C71 C69 H69A 107.7
C70 C69 H69A 107.8
C69 C70 H70A 109.5
C69 C70 H70B 109.5
H70A C70 H70B 109.5
C69 C70 H70C 109.5
H70A C70 H70C 109.5
H70B C70 H70C 109.5
C69 C71 H71A 109.5
C69 C71 H71B 109.5
H71A C71 H71B 109.5
C69 C71 H71C 109.5
H71A C71 H71C 109.5
H71B C71 H71C 109.5
C64 C72 C73 110.0(2)
C64 C72 C74 112.5(2)
C73 C72 C74 110.2(2)
C64 C72 H72A 108.0
C73 C72 H72A 108.0
C74 C72 H72A 108.0
C72 C73 H73A 109.5
C72 C73 H73B 109.5
H73A C73 H73B 109.5
C72 C73 H73C 109.5
H73A C73 H73C 109.5
H73B C73 H73C 109.5
C72 C74 H74A 109.5
C72 C74 H74B 109.5
H74A C74 H74B 109.5
C72 C74 H74C 109.5
H74A C74 H74C 109.5
H74B C74 H74C 109.5
O9 Si3 O10 112.18(9)
O9 Si3 O12B 106.9(17)
O10 Si3 O12B 108.6(11)
O9 Si3 O12A 111.8(2)
O10 Si3 O12A 105.16(17)
O12B Si3 O12A 5.0(17)
O9 Si3 O11 107.81(9)
O10 Si3 O11 109.39(9)
O12B Si3 O11 112(2)
O12A Si3 O11 110.5(3)
C75A O12A Si3 132.4(3)
O12A C75A C78A 109.3(4)
O12A C75A C76A 105.1(3)
C78A C75A C76A 111.0(3)
O12A C75A C77A 111.7(3)
C78A C75A C77A 109.5(4)
C76A C75A C77A 110.2(3)
C75A C76A H76A 109.5
C75A C76A H76B 109.5
H76A C76A H76B 109.5
C75A C76A H76C 109.5
H76A C76A H76C 109.5
H76B C76A H76C 109.5
C75A C77A H77A 109.5
C75A C77A H77B 109.5
H77A C77A H77B 109.5
C75A C77A H77C 109.5
H77A C77A H77C 109.5
H77B C77A H77C 109.5
C75A C78A H78A 109.5
C75A C78A H78B 109.5
H78A C78A H78B 109.5
C75A C78A H78C 109.5
H78A C78A H78C 109.5
H78B C78A H78C 109.5
C75B O12B Si3 131.8(18)
O12B C75B C76B 104.8(15)
O12B C75B C78B 111.6(18)
C76B C75B C78B 110.8(15)
O12B C75B C77B 107.4(19)
C76B C75B C77B 111.1(16)
C78B C75B C77B 111.0(17)
O11 C79 C81 112.4(2)
O11 C79 C80 108.8(2)
C81 C79 C80 109.4(2)
O11 C79 C82 106.4(2)
C81 C79 C82 109.9(2)
C80 C79 C82 109.7(2)
C79 C80 H80A 109.5
C79 C80 H80B 109.5
H80A C80 H80B 109.5
C79 C80 H80C 109.5
H80A C80 H80C 109.5
H80B C80 H80C 109.5
C79 C81 H81A 109.5
C79 C81 H81B 109.5
H81A C81 H81B 109.5
C79 C81 H81C 109.5
H81A C81 H81C 109.5
H81B C81 H81C 109.5
C79 C82 H82A 109.5
C79 C82 H82B 109.5
H82A C82 H82B 109.5
C79 C82 H82C 109.5
H82A C82 H82C 109.5
H82B C82 H82C 109.5
O16 C83 C84 110.4(2)
O16 C83 C86 109.2(2)
C84 C83 C86 111.5(2)
O16 C83 C85 106.6(2)
C84 C83 C85 109.5(2)
C86 C83 C85 109.5(2)
C83 C84 H84A 109.5
C83 C84 H84B 109.5
H84A C84 H84B 109.5
C83 C84 H84C 109.5
H84A C84 H84C 109.5
H84B C84 H84C 109.5
C83 C85 H85A 109.5
C83 C85 H85B 109.5
H85A C85 H85B 109.5
C83 C85 H85C 109.5
H85A C85 H85C 109.5
H85B C85 H85C 109.5
C83 C86 H86A 109.5
C83 C86 H86B 109.5
H86A C86 H86B 109.5
C83 C86 H86C 109.5
H86A C86 H86C 109.5
H86B C86 H86C 109.5
O15 C87 C88 105.2(2)
O15 C87 C89 110.4(2)
C88 C87 C89 110.9(2)
O15 C87 C90 108.0(2)
C88 C87 C90 110.9(2)
C89 C87 C90 111.3(2)
C87 C88 H88A 109.5
C87 C88 H88B 109.5
H88A C88 H88B 109.5
C87 C88 H88C 109.5
H88A C88 H88C 109.5
H88B C88 H88C 109.5
C87 C89 H89A 109.5
C87 C89 H89B 109.5
H89A C89 H89B 109.5
C87 C89 H89C 109.5
H89A C89 H89C 109.5
H89B C89 H89C 109.5
C87 C90 H90A 109.5
C87 C90 H90B 109.5
H90A C90 H90B 109.5
C87 C90 H90C 109.5
H90A C90 H90C 109.5
H90B C90 H90C 109.5
C3S C2S C1S 112.4(5)
C3S C2S H2S1 109.1
C1S C2S H2S1 109.1
C3S C2S H2S2 109.1
C1S C2S H2S2 109.1
H2S1 C2S H2S2 107.9
C2S C3S C4S 115.0(5)
C2S C3S H3S1 108.5
C4S C3S H3S1 108.5
C2S C3S H3S2 108.5
C4S C3S H3S2 108.5
H3S1 C3S H3S2 107.5
C3S C4S C5S 112.7(5)
C3S C4S H4S1 109.0
C5S C4S H4S1 109.0
C3S C4S H4S2 109.0
C5S C4S H4S2 109.0
H4S1 C4S H4S2 107.8
C6S C5S C4S 111.7(5)
C6S C5S H5S1 109.3
C4S C5S H5S1 109.3
C6S C5S H5S2 109.3
C4S C5S H5S2 109.3
H5S1 C5S H5S2 107.9
C30S C25S C26S 120.1(5)
C30S C25S C31S 120.2(5)
C26S C25S C31S 119.7(5)
C27S C26S C25S 119.9(5)
C27S C26S H26S 120.1
C25S C26S H26S 120.1
C28S C27S C26S 120.1(5)
C28S C27S H27S 119.9
C26S C27S H27S 119.9
C27S C28S C29S 120.0(5)
C27S C28S H28S 120.0
C29S C28S H28S 120.0
C28S C29S C30S 120.0(5)
C28S C29S H29S 120.0
C30S C29S H29S 120.0
C29S C30S C25S 119.9(5)
C29S C30S H30S 120.0
C25S C30S H30S 120.0
C25S C31S H31D 109.5
C25S C31S H31E 109.5
H31D C31S H31E 109.5
C25S C31S H31F 109.5
H31D C31S H31F 109.5
H31E C31S H31F 109.5
C33S C32S C37S 118.5(6)
C33S C32S C38S 119.4(8)
C37S C32S C38S 119.7(8)
C34S C33S C32S 119.8(6)
C34S C33S H33S 120.1
C32S C33S H33S 120.1
C33S C34S C35S 119.4(7)
C33S C34S H34S 120.3
C35S C34S H34S 120.3
C36S C35S C34S 119.3(6)
C36S C35S H35S 120.4
C34S C35S H35S 120.4
C35S C36S C37S 119.1(6)
C35S C36S H36S 120.5
C37S C36S H36S 120.5
C32S C37S C36S 118.6(7)
C32S C37S H37S 120.7
C36S C37S H37S 120.7
C32S C38S H38A 109.5
C32S C38S H38B 109.5
H38A C38S H38B 109.5
C32S C38S H38C 109.5
H38A C38S H38C 109.5
H38B C38S H38C 109.5
C9S C8S C7S 109.4(7)
C9S C8S H8S1 109.8
C7S C8S H8S1 109.8
C9S C8S H8S2 109.8
C7S C8S H8S2 109.8
H8S1 C8S H8S2 108.2
C10S C9S C8S 121.2(9)
C10S C9S H9S1 107.0
C8S C9S H9S1 107.0
C10S C9S H9S2 107.0
C8S C9S H9S2 107.0
H9S1 C9S H9S2 106.8
C9S C10S C11S 130.4(13)
C9S C10S H10B 104.7
C11S C10S H10B 104.7
C9S C10S H10C 104.7
C11S C10S H10C 104.7
H10B C10S H10C 105.7
C12S C11S C10S 112.1(13)
C12S C11S H11A 109.2
C10S C11S H11A 109.2
C12S C11S H11B 109.2
C10S C11S H11B 109.2
H11A C11S H11B 107.9
C14S C13S C18S 119.8(5)
C14S C13S C19S 120.6(6)
C18S C13S C19S 119.6(6)
C13S C14S C15S 120.0(5)
C13S C14S H14S 120.0
C15S C14S H14S 120.0
C16S C15S C14S 120.2(5)
C16S C15S H15S 119.9
C14S C15S H15S 119.9
C15S C16S C17S 119.9(5)
C15S C16S H16S 120.0
C17S C16S H16S 120.0
C18S C17S C16S 119.8(5)
C18S C17S H17S 120.1
C16S C17S H17S 120.1
C17S C18S C13S 120.4(5)
C17S C18S H18S 119.8
C13S C18S H18S 119.8
C13S C19S H19A 109.5
C13S C19S H19B 109.5
H19A C19S H19B 109.5
C13S C19S H19C 109.5
H19A C19S H19C 109.5
H19B C19S H19C 109.5

loop_
_geom_bond_atom_site_label_1
_geom_bond_atom_site_label_2
_geom_bond_distance
Zr1 O2 1.9388(15)
Zr1 O10 1.9456(16)
Zr1 O6 1.9480(16)
Zr1 O14 1.9529(16)
Ga1 O5 1.7848(16)
Ga1 O1 1.7960(15)
Ga1 N2 1.9384(19)
Ga1 N1 1.9569(19)
Ga2 O13 1.7860(17)
Ga2 O9 1.8053(17)
Ga2 N3 1.945(2)
Ga2 N4 1.955(2)
Si1 O1 1.5955(16)
Si1 O4 1.6266(16)
Si1 O2 1.6278(16)
Si1 O3 1.6293(16)
Si2 O5 1.5965(17)
Si2 O7 1.6268(17)
Si2 O8 1.6285(17)
Si2 O6 1.6384(16)
Si4 O13 1.5952(17)
Si4 O15 1.6227(17)
Si4 O14 1.6336(16)
Si4 O16 1.6349(17)
O3 C38 1.444(3)
O4 C42 1.442(3)
O7 C30 1.441(3)
O8 C34 1.443(3)
O9 Si3 1.5957(18)
O10 Si3 1.6292(17)
O11 C79 1.445(3)
O11 Si3 1.6369(17)
O15 C87 1.444(3)
O16 C83 1.445(3)
N1 C2 1.336(3)
N1 C6 1.450(3)
N2 C4 1.341(3)
N2 C18 1.452(3)
N3 C47 1.340(3)
N3 C63 1.451(3)
N4 C49 1.333(3)
N4 C51 1.455(3)
C1 C2 1.511(3)
C1 H1A 0.9800
C1 H1B 0.9800
C1 H1C 0.9800
C2 C3 1.402(4)
C3 C4 1.389(4)
C3 H3A 0.9500
C4 C5 1.510(3)
C5 H5A 0.9800
C5 H5B 0.9800
C5 H5C 0.9800
C6 C7 1.407(3)
C6 C11 1.410(3)
C7 C8 1.395(4)
C7 C15 1.522(3)
C8 C9 1.382(4)
C8 H8A 0.9500
C9 C10 1.380(4)
C9 H9A 0.9500
C10 C11 1.393(4)
C10 H10A 0.9500
C11 C12 1.520(3)
C12 C14 1.529(3)
C12 C13 1.536(3)
C12 H12A 1.0000
C13 H13A 0.9800
C13 H13B 0.9800
C13 H13C 0.9800
C14 H14A 0.9800
C14 H14B 0.9800
C14 H14C 0.9800
C15 C16 1.530(4)
C15 C17 1.532(4)
C15 H15A 1.0000
C16 H16A 0.9800
C16 H16B 0.9800
C16 H16C 0.9800
C17 H17A 0.9800
C17 H17B 0.9800
C17 H17C 0.9800
C18 C19 1.407(4)
C18 C23 1.408(4)
C19 C20 1.393(4)
C19 C27 1.522(3)
C20 C21 1.383(4)
C20 H20A 0.9500
C21 C22 1.375(4)
C21 H21A 0.9500
C22 C23 1.398(4)
C22 H22A 0.9500
C23 C24 1.522(4)
C24 C25 1.530(4)
C24 C26 1.536(4)
C24 H24A 1.0000
C25 H25A 0.9800
C25 H25B 0.9800
C25 H25C 0.9800
C26 H26A 0.9800
C26 H26B 0.9800
C26 H26C 0.9800
C27 C28 1.529(3)
C27 C29 1.538(3)
C27 H27A 1.0000
C28 H28A 0.9800
C28 H28B 0.9800
C28 H28C 0.9800
C29 H29A 0.9800
C29 H29B 0.9800
C29 H29C 0.9800
C30 C31 1.519(4)
C30 C33 1.525(4)
C30 C32 1.527(4)
C31 H31A 0.9800
C31 H31B 0.9800
C31 H31C 0.9800
C32 H32A 0.9800
C32 H32B 0.9800
C32 H32C 0.9800
C33 H33A 0.9800
C33 H33B 0.9800
C33 H33C 0.9800
C34 C36 1.519(4)
C34 C37 1.521(4)
C34 C35 1.522(4)
C35 H35A 0.9800
C35 H35B 0.9800
C35 H35C 0.9800
C36 H36A 0.9800
C36 H36B 0.9800
C36 H36C 0.9800
C37 H37A 0.9800
C37 H37B 0.9800
C37 H37C 0.9800
C38 C39 1.518(3)
C38 C40 1.519(3)
C38 C41 1.522(3)
C39 H39A 0.9800
C39 H39B 0.9800
C39 H39C 0.9800
C40 H40A 0.9800
C40 H40B 0.9800
C40 H40C 0.9800
C41 H41A 0.9800
C41 H41B 0.9800
C41 H41C 0.9800
C42 C43 1.520(3)
C42 C45 1.523(3)
C42 C44 1.526(3)
C43 H43A 0.9800
C43 H43B 0.9800
C43 H43C 0.9800
C44 H44A 0.9800
C44 H44B 0.9800
C44 H44C 0.9800
C45 H45A 0.9800
C45 H45B 0.9800
C45 H45C 0.9800
C46 C47 1.512(4)
C46 H46A 0.9800
C46 H46B 0.9800
C46 H46C 0.9800
C47 C48 1.392(4)
C48 C49 1.396(4)
C48 H48A 0.9500
C49 C50 1.515(3)
C50 H50A 0.9800
C50 H50B 0.9800
C50 H50C 0.9800
C51 C52 1.402(4)
C51 C56 1.402(4)
C52 C53 1.403(4)
C52 C60 1.517(4)
C53 C54 1.373(4)
C53 H53A 0.9500
C54 C55 1.383(4)
C54 H54A 0.9500
C55 C56 1.400(4)
C55 H55A 0.9500
C56 C57 1.526(4)
C57 C59 1.517(4)
C57 C58 1.531(4)
C57 H57A 1.0000
C58 H58A 0.9800
C58 H58B 0.9800
C58 H58C 0.9800
C59 H59A 0.9800
C59 H59B 0.9800
C59 H59C 0.9800
C60 C61 1.527(4)
C60 C62 1.533(4)
C60 H60A 1.0000
C61 H61A 0.9800
C61 H61B 0.9800
C61 H61C 0.9800
C62 H62A 0.9800
C62 H62B 0.9800
C62 H62C 0.9800
C63 C64 1.401(3)
C63 C68 1.415(4)
C64 C65 1.398(4)
C64 C72 1.515(4)
C65 C66 1.376(4)
C65 H65A 0.9500
C66 C67 1.379(4)
C66 H66A 0.9500
C67 C68 1.387(4)
C67 H67A 0.9500
C68 C69 1.520(4)
C69 C71 1.529(4)
C69 C70 1.530(4)
C69 H69A 1.0000
C70 H70A 0.9800
C70 H70B 0.9800
C70 H70C 0.9800
C71 H71A 0.9800
C71 H71B 0.9800
C71 H71C 0.9800
C72 C73 1.527(4)
C72 C74 1.536(4)
C72 H72A 1.0000
C73 H73A 0.9800
C73 H73B 0.9800
C73 H73C 0.9800
C74 H74A 0.9800
C74 H74B 0.9800
C74 H74C 0.9800
Si3 O12B 1.630(15)
Si3 O12A 1.631(3)
O12A C75A 1.443(4)
C75A C78A 1.504(5)
C75A C76A 1.521(5)
C75A C77A 1.522(5)
C76A H76A 0.9800
C76A H76B 0.9800
C76A H76C 0.9800
C77A H77A 0.9800
C77A H77B 0.9800
C77A H77C 0.9800
C78A H78A 0.9800
C78A H78B 0.9800
C78A H78C 0.9800
O12B C75B 1.451(15)
C75B C76B 1.512(13)
C75B C78B 1.514(14)
C75B C77B 1.521(14)
C76B H76D 0.9800
C76B H76E 0.9800
C76B H76F 0.9800
C77B H77D 0.9800
C77B H77E 0.9800
C77B H77F 0.9800
C78B H78D 0.9800
C78B H78E 0.9800
C78B H78F 0.9800
C79 C81 1.517(4)
C79 C80 1.520(4)
C79 C82 1.523(4)
C80 H80A 0.9800
C80 H80B 0.9800
C80 H80C 0.9800
C81 H81A 0.9800
C81 H81B 0.9800
C81 H81C 0.9800
C82 H82A 0.9800
C82 H82B 0.9800
C82 H82C 0.9800
C83 C84 1.519(4)
C83 C86 1.526(4)
C83 C85 1.527(4)
C84 H84A 0.9800
C84 H84B 0.9800
C84 H84C 0.9800
C85 H85A 0.9800
C85 H85B 0.9800
C85 H85C 0.9800
C86 H86A 0.9800
C86 H86B 0.9800
C86 H86C 0.9800
C87 C88 1.510(4)
C87 C89 1.512(4)
C87 C90 1.513(4)
C88 H88A 0.9800
C88 H88B 0.9800
C88 H88C 0.9800
C89 H89A 0.9800
C89 H89B 0.9800
C89 H89C 0.9800
C90 H90A 0.9800
C90 H90B 0.9800
C90 H90C 0.9800
C1S C2S 1.505(7)
C1S H1S1 0.9800
C1S H1S2 0.9800
C1S H1S3 0.9800
C2S C3S 1.498(7)
C2S H2S1 0.9900
C2S H2S2 0.9900
C3S C4S 1.529(7)
C3S H3S1 0.9900
C3S H3S2 0.9900
C4S C5S 1.574(7)
C4S H4S1 0.9900
C4S H4S2 0.9900
C5S C6S 1.492(7)
C5S H5S1 0.9900
C5S H5S2 0.9900
C6S H6S1 0.9800
C6S H6S2 0.9800
C6S H6S3 0.9800
C25S C30S 1.389(7)
C25S C26S 1.390(4)
C25S C31S 1.559(10)
C26S C27S 1.388(4)
C26S H26S 0.9500
C27S C28S 1.388(4)
C27S H27S 0.9500
C28S C29S 1.388(4)
C28S H28S 0.9500
C29S C30S 1.389(4)
C29S H29S 0.9500
C30S H30S 0.9500
C31S H31D 0.9800
C31S H31E 0.9800
C31S H31F 0.9800
C32S C33S 1.392(7)
C32S C37S 1.395(7)
C32S C38S 1.563(13)
C33S C34S 1.388(7)
C33S H33S 0.9500
C34S C35S 1.395(7)
C34S H34S 0.9500
C35S C36S 1.391(7)
C35S H35S 0.9500
C36S C37S 1.396(7)
C36S H36S 0.9500
C37S H37S 0.9500
C38S H38A 0.9800
C38S H38B 0.9800
C38S H38C 0.9800
C7S C8S 1.538(8)
C7S H7S1 0.9800
C7S H7S2 0.9800
C7S H7S3 0.9800
C8S C9S 1.530(8)
C8S H8S1 0.9900
C8S H8S2 0.9900
C9S C10S 1.378(10)
C9S H9S1 0.9900
C9S H9S2 0.9900
C10S C11S 1.513(12)
C10S H10B 0.9900
C10S H10C 0.9900
C11S C12S 1.495(13)
C11S H11A 0.9900
C11S H11B 0.9900
C12S H12B 0.9800
C12S H12C 0.9800
C12S H12D 0.9800
C13S C14S 1.384(7)
C13S C18S 1.390(7)
C13S C19S 1.563(12)
C14S C15S 1.390(7)
C14S H14S 0.9500
C15S C16S 1.386(7)
C15S H15S 0.9500
C16S C17S 1.392(7)
C16S H16S 0.9500
C17S C18S 1.386(7)
C17S H17S 0.9500
C18S H18S 0.9500
C19S H19A 0.9800
C19S H19B 0.9800
C19S H19C 0.9800
